data_7017252
loop_
_publ_author_name
'Abdul-Kadir, Maisara'
'Hanton, Lyall R.'
'Sumby, Christopher J.'

_publ_section_title
;
 Self-assembled metallo-macrocycle based coordination polymers with
 unsymmetrical amide ligands.
;
_journal_issue 45
_journal_name_full 'Dalton transactions (Cambridge, England : 2003)'
_journal_page_first 12374
_journal_page_last 12380
_journal_paper_doi 10.1039/c1dt10853k
_journal_volume 40
_journal_year 2011
_chemical_formula_sum 'C13 H16 Cd N4 O9'
_chemical_formula_weight 484.70
_chemical_name_systematic
;
?
;
_space_group_IT_number 2
_symmetry_cell_setting triclinic
_symmetry_space_group_name_Hall '-P 1'
_symmetry_space_group_name_H-M 'P -1'
_atom_sites_solution_hydrogens geom
_atom_sites_solution_primary direct
_atom_sites_solution_secondary difmap
_audit_creation_method SHELXL-97
_cell_angle_alpha 108.94(3)
_cell_angle_beta 91.62(3)
_cell_angle_gamma 103.19(3)
_cell_formula_units_Z 2
_cell_length_a 6.1440(12)
_cell_length_b 10.443(2)
_cell_length_c 15.363(3)
_cell_measurement_reflns_used 10765
_cell_measurement_temperature 173(2)
_cell_measurement_theta_max 29.2021
_cell_measurement_theta_min 2.8120
_cell_volume 902.1(4)
_computing_cell_refinement
;
CrysAlisPro, Oxford Diffraction Ltd.,
Version 1.171.33.55 (release 05-01-2010 CrysAlis171 .NET)
(compiled Jan 5 2010,16:28:46)
;
_computing_data_collection
;
CrysAlisPro, Oxford Diffraction Ltd.,
Version 1.171.33.55 (release 05-01-2010 CrysAlis171 .NET)
(compiled Jan 5 2010,16:28:46)
;
_computing_data_reduction
;
CrysAlisPro, Oxford Diffraction Ltd.,
Version 1.171.33.55 (release 05-01-2010 CrysAlis171 .NET)
(compiled Jan 5 2010,16:28:46)
;
_computing_molecular_graphics 'X-Seed (Barbour)'
_computing_publication_material 'local program'
_computing_structure_refinement 'SHELXL-97 (Sheldrick, 1997)'
_computing_structure_solution 'SHELXS-97 (Sheldrick, 1990)'
_diffrn_ambient_temperature 173(2)
_diffrn_detector_area_resol_mean 16.2413
_diffrn_measured_fraction_theta_full 0.999
_diffrn_measured_fraction_theta_max 0.889
_diffrn_measurement_details
;
1 omega 43.00 89.00 1.0000 11.0000
omega____ theta____ kappa____ phi______ frames
- 18.9393 54.0000 -1.0000 46

2 omega -52.00 88.00 1.0000 11.0000
omega____ theta____ kappa____ phi______ frames
- 18.9393 0.0000 -180.0000 140

3 omega -100.00 -60.00 1.0000 11.0000
omega____ theta____ kappa____ phi______ frames
- -20.1111 179.0000 30.0000 40

4 omega -100.00 -57.00 1.0000 11.0000
omega____ theta____ kappa____ phi______ frames
- -20.1111 179.0000 -150.0000 43

5 omega -79.00 12.00 1.0000 11.0000
omega____ theta____ kappa____ phi______ frames
- -20.1111 -77.0000 -180.0000 91

6 omega -30.00 11.00 1.0000 11.0000
omega____ theta____ kappa____ phi______ frames
- -20.1111 -77.0000 0.0000 41

7 omega 34.00 97.00 1.0000 11.0000
omega____ theta____ kappa____ phi______ frames
- 18.9393 179.0000 150.0000 63

8 omega -9.00 92.00 1.0000 11.0000
omega____ theta____ kappa____ phi______ frames
- 18.9393 37.0000 -30.0000 101

9 omega -54.00 46.00 1.0000 11.0000
omega____ theta____ kappa____ phi______ frames
- 18.9393 -37.0000 -30.0000 100

10 omega -3.00 89.00 1.0000 11.0000
omega____ theta____ kappa____ phi______ frames
- 18.9393 54.0000 145.0000 92

11 omega -100.00 -32.00 1.0000 11.0000
omega____ theta____ kappa____ phi______ frames
- -20.1111 179.0000 60.0000 68

12 omega -100.00 -32.00 1.0000 11.0000
omega____ theta____ kappa____ phi______ frames
- -20.1111 179.0000 150.0000 68

;
_diffrn_measurement_device_type 'Xcalibur, Eos'
_diffrn_measurement_method '\w scans'
_diffrn_radiation_monochromator graphite
_diffrn_radiation_source 'Enhance (Mo) X-ray Source'
_diffrn_radiation_type 'Mo K\a'
_diffrn_radiation_wavelength 0.7107
_diffrn_reflns_av_R_equivalents 0.0303
_diffrn_reflns_av_sigmaI/netI 0.0400
_diffrn_reflns_limit_h_max 8
_diffrn_reflns_limit_h_min -8
_diffrn_reflns_limit_k_max 14
_diffrn_reflns_limit_k_min -14
_diffrn_reflns_limit_l_max 20
_diffrn_reflns_limit_l_min -20
_diffrn_reflns_number 16419
_diffrn_reflns_theta_full 26.00
_diffrn_reflns_theta_max 29.30
_diffrn_reflns_theta_min 2.82
_exptl_absorpt_coefficient_mu 1.266
_exptl_absorpt_correction_T_max 1.00000
_exptl_absorpt_correction_T_min 0.96944
_exptl_absorpt_correction_type multi-scan
_exptl_absorpt_process_details
;
CrysAlisPro, Oxford Diffraction Ltd.,
Version 1.171.33.55 (release 05-01-2010 CrysAlis171 .NET)
(compiled Jan 5 2010,16:28:46)
Empirical absorption correction using spherical harmonics,
implemented in SCALE3 ABSPACK scaling algorithm.
;
_exptl_crystal_colour colourless
_exptl_crystal_density_diffrn 1.784
_exptl_crystal_density_method 'not measured'
_exptl_crystal_description rod
_exptl_crystal_F_000 484
_exptl_crystal_size_max 0.37
_exptl_crystal_size_mid 0.12
_exptl_crystal_size_min 0.03
_refine_diff_density_max 1.130
_refine_diff_density_min -0.851
_refine_diff_density_rms 0.097
_refine_ls_extinction_method none
_refine_ls_goodness_of_fit_ref 0.999
_refine_ls_hydrogen_treatment constr
_refine_ls_matrix_type full
_refine_ls_number_parameters 299
_refine_ls_number_reflns 4401
_refine_ls_number_restraints 0
_refine_ls_restrained_S_all 0.999
_refine_ls_R_factor_all 0.0348
_refine_ls_R_factor_gt 0.0275
_refine_ls_shift/su_max 0.001
_refine_ls_shift/su_mean 0.000
_refine_ls_structure_factor_coef Fsqd
_refine_ls_weighting_details 'calc w=1/[\s^2^(Fo^2^)+(0.0424P)^2^+0.0000P] where P=(Fo^2^+2Fc^2^)/3'
_refine_ls_weighting_scheme calc
_refine_ls_wR_factor_gt 0.0667
_refine_ls_wR_factor_ref 0.0677
_reflns_number_gt 3782
_reflns_number_total 4401
_reflns_threshold_expression >2sigma(I)
_cod_data_source_file c1dt10853k.txt
_cod_data_source_block compound_5
_cod_original_cell_volume 902.1(3)
_cod_original_sg_symbol_H-M P-1
_cod_database_code 7017252

loop_
_symmetry_equiv_pos_as_xyz
'x, y, z'
'-x, -y, -z'

loop_
_atom_site_label
_atom_site_type_symbol
_atom_site_fract_x
_atom_site_fract_y
_atom_site_fract_z
_atom_site_U_iso_or_equiv
_atom_site_adp_type
_atom_site_occupancy
_atom_site_symmetry_multiplicity
_atom_site_calc_flag
_atom_site_refinement_flags
_atom_site_disorder_assembly
_atom_site_disorder_group
Cd1 Cd 0.26201(3) 0.491164(19) 0.069541(13) 0.01209(6) Uani 1 1 d . . .
N1 N 0.1342(3) 0.2847(2) 0.10439(14) 0.0122(4) Uani 1 1 d . . .
C2 C -0.0727(4) 0.2053(3) 0.07043(17) 0.0133(5) Uani 1 1 d . . .
C3 C -0.1557(4) 0.0790(3) 0.08496(18) 0.0168(5) Uani 1 1 d . . .
H3 H -0.3041 0.0241 0.0607 0.020 Uiso 1 1 calc R . .
C4 C -0.0167(4) 0.0357(3) 0.13563(19) 0.0200(6) Uani 1 1 d . . .
H4 H -0.0686 -0.0500 0.1466 0.024 Uiso 1 1 calc R . .
C5 C 0.1992(4) 0.1181(3) 0.17048(18) 0.0180(5) Uani 1 1 d . . .
H5 H 0.2972 0.0894 0.2050 0.022 Uiso 1 1 calc R . .
C6 C 0.2686(4) 0.2430(3) 0.15384(17) 0.0136(5) Uani 1 1 d . . .
C12 C -0.2129(4) 0.2611(3) 0.01554(18) 0.0141(5) Uani 1 1 d . . .
O13 O -0.1203(3) 0.37717(18) 0.00680(12) 0.0157(4) Uani 1 1 d . . .
O14 O -0.4075(3) 0.18883(19) -0.01620(14) 0.0207(4) Uani 1 1 d . . .
C16 C 0.4936(4) 0.3474(3) 0.18899(17) 0.0141(5) Uani 1 1 d . . .
O17 O 0.5430(3) 0.44986(19) 0.16347(13) 0.0194(4) Uani 1 1 d . . .
N18 N 0.6302(4) 0.3257(2) 0.24820(15) 0.0173(5) Uani 1 1 d . B .
H18 H 0.5907 0.2502 0.2636 0.021 Uiso 1 1 calc R . .
C19 C 0.8460(4) 0.4265(3) 0.28807(19) 0.0227(6) Uani 1 1 d . . .
H19A H 0.9069 0.4683 0.2417 0.027 Uiso 1 1 calc R A 1
H19B H 0.9537 0.3769 0.3027 0.027 Uiso 1 1 calc R A 1
N21 N 0.989(4) 0.702(3) 0.5308(17) 0.045(6) Uani 0.485(9) 1 d P B 1
C22 C 0.987(3) 0.602(3) 0.446(2) 0.037(4) Uani 0.485(9) 1 d P B 1
H22 H 1.1184 0.5691 0.4349 0.044 Uiso 0.485(9) 1 calc PR B 1
C23 C 0.824(6) 0.550(3) 0.3812(19) 0.021(4) Uani 0.485(9) 1 d P B 1
C24 C 0.6368(11) 0.6031(8) 0.3893(5) 0.031(2) Uani 0.485(9) 1 d P B 1
H24 H 0.5186 0.5694 0.3400 0.038 Uiso 0.485(9) 1 calc PR B 1
C25 C 0.6262(12) 0.7077(8) 0.4718(5) 0.037(2) Uani 0.485(9) 1 d P B 1
H25 H 0.5008 0.7477 0.4805 0.044 Uiso 0.485(9) 1 calc PR B 1
C26 C 0.800(2) 0.7504(13) 0.5392(9) 0.046(3) Uani 0.485(9) 1 d P B 1
H26 H 0.7903 0.8192 0.5963 0.055 Uiso 0.485(9) 1 calc PR B 1
N31 N 1.054(4) 0.703(3) 0.5166(19) 0.036(4) Uani 0.515(9) 1 d P B 2
C32 C 1.050(3) 0.610(2) 0.4352(18) 0.028(3) Uani 0.515(9) 1 d P B 2
H32 H 1.1885 0.5993 0.4121 0.033 Uiso 0.515(9) 1 calc PR B 2
C33 C 0.837(5) 0.521(3) 0.377(2) 0.020(4) Uani 0.515(9) 1 d P B 2
C34 C 0.6485(11) 0.5401(8) 0.4184(5) 0.0305(17) Uani 0.515(9) 1 d P B 2
H34 H 0.5061 0.4842 0.3865 0.037 Uiso 0.515(9) 1 calc PR B 2
C35 C 0.6565(12) 0.6371(8) 0.5049(5) 0.038(2) Uani 0.515(9) 1 d P B 2
H35 H 0.5218 0.6504 0.5312 0.045 Uiso 0.515(9) 1 calc PR B 2
C36 C 0.860(2) 0.7135(12) 0.5520(9) 0.038(3) Uani 0.515(9) 1 d P B 2
H36 H 0.8649 0.7769 0.6129 0.046 Uiso 0.515(9) 1 calc PR B 2
O40 O 0.6071(3) 0.64041(18) 0.06138(12) 0.0135(4) Uani 1 1 d . . .
H40A H 0.5681 0.6951 0.0405 0.020 Uiso 1 1 d R . .
H40B H 0.7021 0.6675 0.1082 0.020 Uiso 1 1 d R . .
O41 O 0.2357(3) 0.6474(2) 0.20772(13) 0.0217(4) Uani 1 1 d . . .
H41A H 0.3504 0.7141 0.2259 0.033 Uiso 1 1 d R . .
H41B H 0.1469 0.7065 0.2161 0.033 Uiso 1 1 d R . .
N42 N 0.8101(5) 0.8316(3) 0.2802(2) 0.0404(7) Uani 1 1 d . . .
O43 O 0.6207(4) 0.8568(2) 0.27814(17) 0.0397(6) Uani 1 1 d . . .
O44 O 0.8790(3) 0.7515(2) 0.21276(13) 0.0239(4) Uani 1 1 d . . .
O45 O 0.9759(8) 0.9043(4) 0.3693(3) 0.1128(16) Uani 1 1 d . . .
O46 O 0.5936(4) 0.1301(2) 0.34022(15) 0.0347(5) Uani 1 1 d . . .
H46A H 0.5967 0.0442 0.3260 0.052 Uiso 1 1 d R . .
H46B H 0.6853 0.1741 0.3880 0.052 Uiso 1 1 d R . .

loop_
_atom_site_aniso_label
_atom_site_aniso_U_11
_atom_site_aniso_U_22
_atom_site_aniso_U_33
_atom_site_aniso_U_23
_atom_site_aniso_U_13
_atom_site_aniso_U_12
Cd1 0.00872(9) 0.01149(10) 0.01571(10) 0.00614(7) 0.00008(6) -0.00023(6)
N1 0.0120(10) 0.0129(10) 0.0124(10) 0.0056(8) 0.0019(8) 0.0022(8)
C2 0.0115(11) 0.0152(12) 0.0131(12) 0.0041(10) 0.0027(9) 0.0037(9)
C3 0.0144(12) 0.0147(12) 0.0205(13) 0.0076(11) 0.0006(10) -0.0004(10)
C4 0.0233(14) 0.0148(13) 0.0231(14) 0.0116(11) 0.0014(11) -0.0008(11)
C5 0.0190(13) 0.0183(13) 0.0185(13) 0.0098(11) -0.0007(11) 0.0037(10)
C6 0.0126(11) 0.0146(12) 0.0139(12) 0.0054(10) 0.0022(10) 0.0034(10)
C12 0.0132(11) 0.0127(12) 0.0167(13) 0.0047(10) 0.0017(10) 0.0041(10)
O13 0.0110(8) 0.0132(9) 0.0231(10) 0.0095(8) -0.0013(7) -0.0010(7)
O14 0.0113(9) 0.0139(9) 0.0343(11) 0.0104(8) -0.0054(8) -0.0037(7)
C16 0.0130(12) 0.0156(12) 0.0125(12) 0.0035(10) 0.0011(10) 0.0031(10)
O17 0.0134(9) 0.0194(10) 0.0260(10) 0.0124(8) -0.0032(8) -0.0011(7)
N18 0.0161(10) 0.0162(11) 0.0195(11) 0.0083(9) -0.0035(9) 0.0014(9)
C19 0.0172(13) 0.0259(15) 0.0225(15) 0.0088(12) -0.0041(11) 0.0002(11)
N21 0.069(17) 0.030(6) 0.019(9) 0.003(6) -0.019(10) -0.007(10)
C22 0.022(9) 0.033(7) 0.051(9) 0.010(5) -0.014(8) 0.009(8)
C23 0.038(8) 0.009(9) 0.009(4) -0.003(5) 0.002(4) -0.001(6)
C24 0.025(3) 0.030(4) 0.030(4) 0.002(3) 0.002(3) 0.001(3)
C25 0.034(4) 0.033(4) 0.035(4) 0.002(3) 0.009(3) 0.005(3)
C26 0.060(8) 0.037(7) 0.032(6) 0.002(4) 0.010(5) 0.005(5)
N31 0.052(9) 0.021(4) 0.033(8) 0.008(4) -0.007(6) 0.006(6)
C32 0.017(7) 0.018(4) 0.037(6) -0.001(4) -0.013(6) 0.002(6)
C33 0.019(4) 0.009(9) 0.029(6) 0.003(6) 0.001(4) 0.003(6)
C34 0.030(3) 0.033(4) 0.031(4) 0.011(3) 0.005(3) 0.012(3)
C35 0.039(4) 0.036(4) 0.032(4) -0.001(3) 0.006(3) 0.016(3)
C36 0.063(9) 0.029(5) 0.019(4) 0.001(4) 0.002(5) 0.016(5)
O40 0.0104(8) 0.0142(9) 0.0157(9) 0.0066(7) -0.0017(7) 0.0008(7)
O41 0.0191(9) 0.0176(10) 0.0238(10) 0.0019(8) 0.0008(8) 0.0033(8)
N42 0.0482(18) 0.0286(15) 0.0400(17) 0.0128(13) -0.0029(14) 0.0003(13)
O43 0.0242(11) 0.0282(12) 0.0525(15) -0.0053(11) -0.0017(11) 0.0076(9)
O44 0.0223(10) 0.0271(11) 0.0182(10) 0.0012(9) -0.0015(8) 0.0087(8)
O45 0.155(4) 0.085(3) 0.073(3) -0.004(2) -0.047(3) 0.032(3)
O46 0.0498(14) 0.0236(11) 0.0299(12) 0.0069(10) -0.0076(11) 0.0122(10)

loop_
_atom_type_symbol
_atom_type_description
_atom_type_scat_dispersion_real
_atom_type_scat_dispersion_imag
_atom_type_scat_source
C C 0.0033 0.0016 'International Tables Vol C Tables 4.2.6.8 and 6.1.1.4'
H H 0.0000 0.0000 'International Tables Vol C Tables 4.2.6.8 and 6.1.1.4'
Cd Cd -0.8075 1.2024 'International Tables Vol C Tables 4.2.6.8 and 6.1.1.4'
N N 0.0061 0.0033 'International Tables Vol C Tables 4.2.6.8 and 6.1.1.4'
O O 0.0106 0.0060 'International Tables Vol C Tables 4.2.6.8 and 6.1.1.4'

loop_
_geom_angle_atom_site_label_1
_geom_angle_atom_site_label_2
_geom_angle_atom_site_label_3
_geom_angle
_geom_angle_site_symmetry_1
_geom_angle_site_symmetry_3
O41 Cd1 O40 164.33(6) . 2_665
O41 Cd1 N1 98.54(7) . .
O40 Cd1 N1 88.13(7) 2_665 .
O41 Cd1 O13 90.12(7) . 2_565
O40 Cd1 O13 94.23(6) 2_665 2_565
N1 Cd1 O13 138.53(7) . 2_565
O41 Cd1 O40 89.28(7) . .
O40 Cd1 O40 76.49(7) 2_665 .
N1 Cd1 O40 138.44(7) . .
O13 Cd1 O40 81.70(6) 2_565 .
O41 Cd1 O13 104.08(7) . .
O40 Cd1 O13 91.56(7) 2_665 .
N1 Cd1 O13 68.41(7) . .
O13 Cd1 O13 70.14(7) 2_565 .
O40 Cd1 O13 148.56(6) . .
O41 Cd1 O17 80.94(7) . .
O40 Cd1 O17 88.72(7) 2_665 .
N1 Cd1 O17 67.19(7) . .
O13 Cd1 O17 154.12(6) 2_565 .
O40 Cd1 O17 74.00(6) . .
O13 Cd1 O17 135.56(6) . .
C2 N1 C6 119.7(2) . .
C2 N1 Cd1 118.93(16) . .
C6 N1 Cd1 121.27(16) . .
N1 C2 C3 122.0(2) . .
N1 C2 C12 116.0(2) . .
C3 C2 C12 122.0(2) . .
C4 C3 C2 118.3(2) . .
C4 C3 H3 120.9 . .
C2 C3 H3 120.9 . .
C3 C4 C5 119.7(2) . .
C3 C4 H4 120.2 . .
C5 C4 H4 120.2 . .
C6 C5 C4 118.6(2) . .
C6 C5 H5 120.7 . .
C4 C5 H5 120.7 . .
N1 C6 C5 121.7(2) . .
N1 C6 C16 112.5(2) . .
C5 C6 C16 125.8(2) . .
O14 C12 O13 126.5(2) . .
O14 C12 C2 117.0(2) . .
O13 C12 C2 116.5(2) . .
C12 O13 Cd1 130.16(16) . 2_565
C12 O13 Cd1 119.95(15) . .
Cd1 O13 Cd1 109.86(7) 2_565 .
O17 C16 N18 122.4(2) . .
O17 C16 C6 119.7(2) . .
N18 C16 C6 117.9(2) . .
C16 O17 Cd1 118.96(16) . .
C16 N18 C19 120.5(2) . .
C16 N18 H18 119.8 . .
C19 N18 H18 119.8 . .
C33 C19 N18 112.9(12) . .
C33 C19 C23 9.0(19) . .
N18 C19 C23 112.4(12) . .
C33 C19 H19A 116.3 . .
N18 C19 H19A 109.1 . .
C23 C19 H19A 109.1 . .
C33 C19 H19B 101.0 . .
N18 C19 H19B 109.1 . .
C23 C19 H19B 109.1 . .
H19A C19 H19B 107.9 . .
C26 N21 C22 113(2) . .
N21 C22 C23 126(2) . .
N21 C22 H22 116.9 . .
C23 C22 H22 116.9 . .
C24 C23 C22 120(2) . .
C24 C23 C19 121(2) . .
C22 C23 C19 119(2) . .
C23 C24 C25 118.0(13) . .
C23 C24 H24 121.0 . .
C25 C24 H24 121.0 . .
C26 C25 C24 117.9(8) . .
C26 C25 H25 121.1 . .
C24 C25 H25 121.1 . .
N21 C26 C25 124.5(14) . .
N21 C26 H26 117.7 . .
C25 C26 H26 117.7 . .
C32 N31 C36 119(2) . .
N31 C32 C33 123.1(18) . .
N31 C32 H32 118.4 . .
C33 C32 H32 118.4 . .
C34 C33 C32 114(2) . .
C34 C33 C19 127(2) . .
C32 C33 C19 120(2) . .
C35 C34 C33 122.5(14) . .
C35 C34 H34 118.8 . .
C33 C34 H34 118.8 . .
C36 C35 C34 118.9(8) . .
C36 C35 H35 120.6 . .
C34 C35 H35 120.6 . .
N31 C36 C35 123.0(18) . .
N31 C36 H36 118.5 . .
C35 C36 H36 118.5 . .
Cd1 O40 Cd1 103.51(7) 2_665 .
Cd1 O40 H40A 98.8 2_665 .
Cd1 O40 H40A 103.1 . .
Cd1 O40 H40B 111.4 2_665 .
Cd1 O40 H40B 115.4 . .
H40A O40 H40B 122.0 . .
Cd1 O41 H41A 112.1 . .
Cd1 O41 H41B 124.2 . .
H41A O41 H41B 91.1 . .
O43 N42 O44 124.1(3) . .
O43 N42 O45 119.5(3) . .
O44 N42 O45 116.4(3) . .
H46A O46 H46B 106.0 . .

loop_
_geom_bond_atom_site_label_1
_geom_bond_atom_site_label_2
_geom_bond_distance
_geom_bond_site_symmetry_2
Cd1 O41 2.255(2) .
Cd1 O40 2.3198(19) 2_665
Cd1 N1 2.357(2) .
Cd1 O13 2.3580(18) 2_565
Cd1 O40 2.3611(18) .
Cd1 O13 2.3903(19) .
Cd1 O17 2.4190(18) .
N1 C2 1.333(3) .
N1 C6 1.339(3) .
C2 C3 1.392(4) .
C2 C12 1.517(3) .
C3 C4 1.381(4) .
C3 H3 0.9500 .
C4 C5 1.388(4) .
C4 H4 0.9500 .
C5 C6 1.384(4) .
C5 H5 0.9500 .
C6 C16 1.510(3) .
C12 O14 1.246(3) .
C12 O13 1.268(3) .
O13 Cd1 2.3580(18) 2_565
C16 O17 1.234(3) .
C16 N18 1.326(3) .
N18 C19 1.463(3) .
N18 H18 0.8800 .
C19 C33 1.41(3) .
C19 C23 1.62(3) .
C19 H19A 0.9900 .
C19 H19B 0.9900 .
N21 C26 1.36(3) .
N21 C22 1.37(4) .
C22 C23 1.28(4) .
C22 H22 0.9500 .
C23 C24 1.38(3) .
C24 C25 1.394(9) .
C24 H24 0.9500 .
C25 C26 1.355(14) .
C25 H25 0.9500 .
C26 H26 0.9500 .
N31 C32 1.31(4) .
N31 C36 1.34(2) .
C32 C33 1.49(3) .
C32 H32 0.9500 .
C33 C34 1.36(3) .
C34 C35 1.377(9) .
C34 H34 0.9500 .
C35 C36 1.358(15) .
C35 H35 0.9500 .
C36 H36 0.9500 .
O40 Cd1 2.3198(19) 2_665
O40 H40A 0.8147 .
O40 H40B 0.8402 .
O41 H41A 0.8354 .
O41 H41B 0.8954 .
N42 O43 1.252(4) .
N42 O44 1.256(4) .
N42 O45 1.542(4) .
O46 H46A 0.8570 .
O46 H46B 0.8411 .

loop_
_geom_torsion_atom_site_label_1
_geom_torsion_atom_site_label_2
_geom_torsion_atom_site_label_3
_geom_torsion_atom_site_label_4
_geom_torsion
_geom_torsion_site_symmetry_1
_geom_torsion_site_symmetry_4
O41 Cd1 N1 C2 105.04(18) . .
O40 Cd1 N1 C2 -89.21(18) 2_665 .
O13 Cd1 N1 C2 5.1(2) 2_565 .
O40 Cd1 N1 C2 -156.31(16) . .
O13 Cd1 N1 C2 3.21(17) . .
O17 Cd1 N1 C2 -178.6(2) . .
O41 Cd1 N1 C6 -78.01(19) . .
O40 Cd1 N1 C6 87.74(19) 2_665 .
O13 Cd1 N1 C6 -177.98(16) 2_565 .
O40 Cd1 N1 C6 20.6(2) . .
O13 Cd1 N1 C6 -179.8(2) . .
O17 Cd1 N1 C6 -1.65(17) . .
C6 N1 C2 C3 0.3(4) . .
Cd1 N1 C2 C3 177.25(19) . .
C6 N1 C2 C12 179.8(2) . .
Cd1 N1 C2 C12 -3.2(3) . .
N1 C2 C3 C4 -0.5(4) . .
C12 C2 C3 C4 179.9(2) . .
C2 C3 C4 C5 0.1(4) . .
C3 C4 C5 C6 0.5(4) . .
C2 N1 C6 C5 0.4(4) . .
Cd1 N1 C6 C5 -176.50(19) . .
C2 N1 C6 C16 -178.4(2) . .
Cd1 N1 C6 C16 4.7(3) . .
C4 C5 C6 N1 -0.8(4) . .
C4 C5 C6 C16 177.8(2) . .
N1 C2 C12 O14 -179.5(2) . .
C3 C2 C12 O14 0.1(4) . .
N1 C2 C12 O13 0.3(3) . .
C3 C2 C12 O13 179.9(2) . .
O14 C12 O13 Cd1 0.2(4) . 2_565
C2 C12 O13 Cd1 -179.55(15) . 2_565
O14 C12 O13 Cd1 -177.6(2) . .
C2 C12 O13 Cd1 2.7(3) . .
O41 Cd1 O13 C12 -96.87(19) . .
O40 Cd1 O13 C12 84.26(19) 2_665 .
N1 Cd1 O13 C12 -3.11(18) . .
O13 Cd1 O13 C12 178.2(2) 2_565 .
O40 Cd1 O13 C12 150.46(17) . .
O17 Cd1 O13 C12 -5.5(2) . .
O41 Cd1 O13 Cd1 84.93(8) . 2_565
O40 Cd1 O13 Cd1 -93.94(8) 2_665 2_565
N1 Cd1 O13 Cd1 178.69(10) . 2_565
O13 Cd1 O13 Cd1 0.0 2_565 2_565
O40 Cd1 O13 Cd1 -27.74(15) . 2_565
O17 Cd1 O13 Cd1 176.31(7) . 2_565
N1 C6 C16 O17 -6.9(3) . .
C5 C6 C16 O17 174.3(3) . .
N1 C6 C16 N18 171.9(2) . .
C5 C6 C16 N18 -6.9(4) . .
N18 C16 O17 Cd1 -172.91(18) . .
C6 C16 O17 Cd1 5.8(3) . .
O41 Cd1 O17 C16 100.9(2) . .
O40 Cd1 O17 C16 -90.95(19) 2_665 .
N1 Cd1 O17 C16 -2.43(18) . .
O13 Cd1 O17 C16 171.99(17) 2_565 .
O40 Cd1 O17 C16 -167.3(2) . .
O13 Cd1 O17 C16 0.0(2) . .
O17 C16 N18 C19 1.7(4) . .
C6 C16 N18 C19 -177.1(2) . .
C16 N18 C19 C33 97.2(12) . .
C16 N18 C19 C23 87.4(10) . .
C26 N21 C22 C23 -4(4) . .
N21 C22 C23 C24 6(4) . .
N21 C22 C23 C19 -176(2) . .
C33 C19 C23 C24 -132(17) . .
N18 C19 C23 C24 -37(2) . .
C33 C19 C23 C22 51(14) . .
N18 C19 C23 C22 146(2) . .
C22 C23 C24 C25 -4(3) . .
C19 C23 C24 C25 178.9(13) . .
C23 C24 C25 C26 -0.2(18) . .
C22 N21 C26 C25 0(3) . .
C24 C25 C26 N21 2(2) . .
C36 N31 C32 C33 4(4) . .
N31 C32 C33 C34 -3(4) . .
N31 C32 C33 C19 178(2) . .
N18 C19 C33 C34 -11(3) . .
C23 C19 C33 C34 77(15) . .
N18 C19 C33 C32 167.2(18) . .
C23 C19 C33 C32 -104(16) . .
C32 C33 C34 C35 2(3) . .
C19 C33 C34 C35 -178.9(15) . .
C33 C34 C35 C36 -2.4(17) . .
C32 N31 C36 C35 -4(3) . .
C34 C35 C36 N31 3(2) . .
O41 Cd1 O40 Cd1 173.36(7) . 2_665
O40 Cd1 O40 Cd1 0.0 2_665 2_665
N1 Cd1 O40 Cd1 71.25(11) . 2_665
O13 Cd1 O40 Cd1 -96.42(7) 2_565 2_665
O13 Cd1 O40 Cd1 -70.16(13) . 2_665
O17 Cd1 O40 Cd1 92.58(8) . 2_665
